data_1564918
loop_
_publ_author_name
'Lopez, Valerie'
'Minichelli, Julian'
'Case, Derek'
'Ruhlandt, Karin'
'Doyle, Robert P.'
'Zubieta, Jon'

_publ_section_title
;
 Hydrothermal synthesis and structure of a two-dimensional
 Fe(III)-organodiphosphonate compound, [Fe(O3PCH2C6H4CH2PO3H)(H2O)], and
 an Expansion of the Harris Notation
;
_journal_name_full 'Inorganica Chimica Acta'
_journal_page_first 119518
_journal_paper_doi 10.1016/j.ica.2020.119518
_journal_volume 506
_journal_year 2020
_chemical_formula_moiety 'C8 H11 Fe O7 P2'
_chemical_formula_sum 'C8 H11 Fe N0 O7 P2'
_chemical_formula_weight 336.96
_space_group_crystal_system monoclinic
_space_group_IT_number 14
_space_group_name_Hall '-P 2ybc'
_space_group_name_H-M_alt 'P 1 21/c 1'
_atom_sites_solution_hydrogens difmap
_audit_creation_method SHELXL-2016/6
_cell_angle_alpha 90
_cell_angle_beta 107.985(7)
_cell_angle_gamma 90
_cell_formula_units_Z 4
_cell_length_a 12.965(2)
_cell_length_b 9.3876(16)
_cell_length_c 9.9875(18)
_cell_measurement_reflns_used 2595
_cell_measurement_temperature 95(2)
_cell_measurement_theta_max 32.38
_cell_measurement_theta_min 2.73
_cell_volume 1156.2(3)
_computing_cell_refinement 'Bruker SAINT'
_computing_data_collection 'Bruker APEX2'
_computing_data_reduction 'Bruker SAINT'
_computing_molecular_graphics 'Bruker SHELXTL'
_computing_publication_material 'Bruker SHELXTL'
_computing_structure_refinement 'SHELXL-2016/6 (Sheldrick, 2016)'
_computing_structure_solution 'SHELXT 2014/5 (Sheldrick, 2014)'
_diffrn_ambient_temperature 95(2)
_diffrn_measured_fraction_theta_full 0.988
_diffrn_measured_fraction_theta_max 0.984
_diffrn_measurement_device_type 'Bruker APEX-II CCD'
_diffrn_measurement_method '\f and \w scans'
_diffrn_radiation_type MoK\a
_diffrn_radiation_wavelength 0.71073
_diffrn_reflns_av_R_equivalents 0.1343
_diffrn_reflns_av_unetI/netI 0.1064
_diffrn_reflns_Laue_measured_fraction_full 0.988
_diffrn_reflns_Laue_measured_fraction_max 0.984
_diffrn_reflns_limit_h_max 19
_diffrn_reflns_limit_h_min -19
_diffrn_reflns_limit_k_max 14
_diffrn_reflns_limit_k_min -14
_diffrn_reflns_limit_l_max 15
_diffrn_reflns_limit_l_min -10
_diffrn_reflns_number 24192
_diffrn_reflns_point_group_measured_fraction_full 0.988
_diffrn_reflns_point_group_measured_fraction_max 0.984
_diffrn_reflns_theta_full 25.242
_diffrn_reflns_theta_max 33.300
_diffrn_reflns_theta_min 2.727
_exptl_absorpt_coefficient_mu 1.604
_exptl_absorpt_correction_T_max 0.747
_exptl_absorpt_correction_T_min 0.548
_exptl_absorpt_correction_type multi-scan
_exptl_crystal_colour yellow
_exptl_crystal_density_diffrn 1.936
_exptl_crystal_description block
_exptl_crystal_F_000 684
_exptl_crystal_size_max 0.23
_exptl_crystal_size_mid 0.21
_exptl_crystal_size_min 0.20
_refine_diff_density_max 1.242
_refine_diff_density_min -1.382
_refine_diff_density_rms 0.155
_refine_ls_extinction_coef .
_refine_ls_extinction_method none
_refine_ls_goodness_of_fit_ref 1.006
_refine_ls_hydrogen_treatment mixed
_refine_ls_matrix_type full
_refine_ls_number_parameters 207
_refine_ls_number_reflns 4394
_refine_ls_number_restraints 0
_refine_ls_restrained_S_all 1.006
_refine_ls_R_factor_all 0.1088
_refine_ls_R_factor_gt 0.0533
_refine_ls_shift/su_max 0.000
_refine_ls_shift/su_mean 0.000
_refine_ls_structure_factor_coef Fsqd
_refine_ls_weighting_details 'w=1/[\s^2^(Fo^2^)+(0.0533P)^2^+0.2459P] where P=(Fo^2^+2Fc^2^)/3'
_refine_ls_weighting_scheme calc
_refine_ls_wR_factor_gt 0.1053
_refine_ls_wR_factor_ref 0.1252
_reflns_Friedel_coverage 0.000
_reflns_Friedel_fraction_full .
_reflns_Friedel_fraction_max .
_reflns_number_gt 2797
_reflns_number_total 4394
_reflns_threshold_expression 'I > 2\s(I)'
_cod_data_source_file ICA-2020-506-119518.cif
_cod_data_source_block P21_c_a
_cod_original_cell_volume 1156.2(4)
_cod_original_sg_symbol_H-M 'P 21/c'
_cod_database_code 1564918
_shelx_shelxl_version_number 2016/6
_shelx_space_group_comment
;
The symmetry employed for this shelxl refinement is uniquely defined
by the following loop, which should always be used as a source of
symmetry information in preference to the above space-group names.
They are only intended as comments.
;
_exptl_absorpt_special_details SADABS

loop_
_space_group_symop_operation_xyz
'x, y, z'
'-x, y+1/2, -z+1/2'
'-x, -y, -z'
'x, -y-1/2, z-1/2'

loop_
_atom_site_label
_atom_site_type_symbol
_atom_site_fract_x
_atom_site_fract_y
_atom_site_fract_z
_atom_site_U_iso_or_equiv
_atom_site_adp_type
_atom_site_occupancy
_atom_site_site_symmetry_order
_atom_site_calc_flag
_atom_site_refinement_flags_posn
_atom_site_refinement_flags_adp
_atom_site_refinement_flags_occupancy
_atom_site_disorder_assembly
_atom_site_disorder_group
Fe1 Fe 0.52296(4) 0.14322(4) 0.32561(5) 0.00934(11) Uani 1 1 d . . . . .
P1 P 0.39746(6) 0.16322(7) 0.55699(8) 0.00894(15) Uani 1 1 d . . . . .
P2 P 0.31309(6) 0.59825(8) 0.69396(9) 0.01096(16) Uani 1 1 d . . . . .
O3 O 0.37960(17) 0.0013(2) 0.5507(2) 0.0115(4) Uani 1 1 d . . . . .
O5 O 0.39826(17) 0.4859(2) 0.7501(2) 0.0141(4) Uani 1 1 d . . . . .
O4 O 0.35084(18) 0.7292(2) 0.6341(3) 0.0150(4) Uani 1 1 d . . . . .
O1 O 0.48183(17) 0.2108(2) 0.4878(2) 0.0117(4) Uani 1 1 d . . . . .
O2 O 0.43022(17) 0.2094(2) 0.7099(2) 0.0121(4) Uani 1 1 d . . . . .
O6 O 0.2634(2) 0.6416(3) 0.8135(3) 0.0176(5) Uani 1 1 d . . . . .
O7 O 0.5776(2) 0.0588(3) 0.1596(3) 0.0209(5) Uani 1 1 d . . . . .
C2 C 0.1893(2) 0.2587(3) 0.5381(3) 0.0120(5) Uani 1 1 d . . . . .
C1 C 0.2728(3) 0.2505(3) 0.4611(3) 0.0133(6) Uani 1 1 d . . . . .
C7 C 0.1550(2) 0.3895(3) 0.5797(3) 0.0124(5) Uani 1 1 d . . . . .
C3 C 0.1427(3) 0.1323(3) 0.5666(4) 0.0172(6) Uani 1 1 d . . . . .
C8 C 0.2001(3) 0.5311(3) 0.5536(3) 0.0141(6) Uani 1 1 d . . . . .
C6 C 0.0746(3) 0.3876(3) 0.6467(4) 0.0167(6) Uani 1 1 d . . . . .
C5 C 0.0290(3) 0.2621(4) 0.6750(4) 0.0189(7) Uani 1 1 d . . . . .
C4 C 0.0640(3) 0.1336(4) 0.6348(4) 0.0198(7) Uani 1 1 d . . . . .
H1 H 0.162(3) 0.049(4) 0.538(4) 0.009(9) Uiso 1 1 d . . . . .
H2 H 0.031(3) 0.051(5) 0.657(5) 0.025(11) Uiso 1 1 d . . . . .
H3 H -0.037(4) 0.261(5) 0.721(6) 0.036(13) Uiso 1 1 d . . . . .
H4 H 0.050(3) 0.481(4) 0.673(4) 0.012(9) Uiso 1 1 d . . . . .
H7 H 0.222(3) 0.532(4) 0.465(4) 0.014(9) Uiso 1 1 d . . . . .
H8 H 0.147(3) 0.607(5) 0.540(5) 0.024(11) Uiso 1 1 d . . . . .
H5 H 0.293(3) 0.349(5) 0.433(5) 0.021(10) Uiso 1 1 d . . . . .
H6 H 0.244(3) 0.203(5) 0.370(5) 0.025(11) Uiso 1 1 d . . . . .
H10 H 0.574(5) -0.020(8) 0.167(7) 0.059(19) Uiso 1 1 d . . . . .
H9 H 0.546(5) 0.098(7) 0.094(7) 0.056(19) Uiso 1 1 d . . . . .
H11 H 0.299(4) 0.610(5) 0.890(5) 0.026(12) Uiso 1 1 d . . . . .

loop_
_atom_site_aniso_label
_atom_site_aniso_U_11
_atom_site_aniso_U_22
_atom_site_aniso_U_33
_atom_site_aniso_U_23
_atom_site_aniso_U_13
_atom_site_aniso_U_12
Fe1 0.0160(2) 0.00453(16) 0.00871(19) 0.00048(15) 0.00552(15) 0.00009(15)
P1 0.0146(3) 0.0042(3) 0.0088(3) -0.0001(3) 0.0046(3) 0.0004(2)
P2 0.0147(4) 0.0064(3) 0.0125(3) 0.0013(3) 0.0052(3) 0.0002(3)
O3 0.0175(10) 0.0065(8) 0.0103(10) 0.0001(8) 0.0038(8) 0.0004(7)
O5 0.0153(10) 0.0091(9) 0.0169(11) 0.0022(9) 0.0035(9) -0.0002(8)
O4 0.0164(10) 0.0088(9) 0.0197(11) 0.0056(9) 0.0051(9) -0.0008(8)
O1 0.0170(10) 0.0086(9) 0.0101(9) -0.0003(8) 0.0052(8) -0.0006(8)
O2 0.0182(10) 0.0085(9) 0.0104(10) -0.0029(8) 0.0056(9) -0.0016(8)
O6 0.0229(12) 0.0158(10) 0.0159(11) 0.0024(10) 0.0086(10) 0.0037(9)
O7 0.0328(14) 0.0153(11) 0.0182(13) 0.0032(11) 0.0131(11) 0.0097(10)
C2 0.0112(13) 0.0111(12) 0.0138(14) 0.0012(11) 0.0038(11) 0.0000(10)
C1 0.0169(14) 0.0100(12) 0.0129(14) 0.0019(11) 0.0043(12) 0.0019(10)
C7 0.0144(13) 0.0110(12) 0.0107(13) -0.0006(11) 0.0023(11) 0.0009(10)
C3 0.0204(15) 0.0117(13) 0.0197(16) -0.0013(13) 0.0064(13) -0.0015(11)
C8 0.0186(14) 0.0111(12) 0.0134(14) 0.0002(11) 0.0060(12) 0.0012(11)
C6 0.0175(15) 0.0153(14) 0.0173(15) -0.0011(12) 0.0056(13) 0.0018(11)
C5 0.0175(15) 0.0202(15) 0.0204(16) 0.0008(13) 0.0081(14) 0.0000(12)
C4 0.0205(16) 0.0171(14) 0.0231(17) -0.0029(14) 0.0088(14) -0.0059(12)

loop_
_atom_type_symbol
_atom_type_description
_atom_type_scat_dispersion_real
_atom_type_scat_dispersion_imag
_atom_type_scat_source
C C 0.0033 0.0016 'International Tables Vol C Tables 4.2.6.8 and 6.1.1.4'
H H 0.0000 0.0000 'International Tables Vol C Tables 4.2.6.8 and 6.1.1.4'
Fe Fe 0.3463 0.8444 'International Tables Vol C Tables 4.2.6.8 and 6.1.1.4'
N N 0.0061 0.0033 'International Tables Vol C Tables 4.2.6.8 and 6.1.1.4'
O O 0.0106 0.0060 'International Tables Vol C Tables 4.2.6.8 and 6.1.1.4'
P P 0.1023 0.0942 'International Tables Vol C Tables 4.2.6.8 and 6.1.1.4'

loop_
_geom_angle_atom_site_label_1
_geom_angle_atom_site_label_2
_geom_angle_atom_site_label_3
_geom_angle
_geom_angle_site_symmetry_1
_geom_angle_site_symmetry_3
O2 Fe1 O1 89.14(9) 4_565 .
O2 Fe1 O4 90.65(9) 4_565 3_666
O1 Fe1 O4 93.17(10) . 3_666
O2 Fe1 O5 85.82(9) 4_565 4_565
O1 Fe1 O5 96.57(9) . 4_565
O4 Fe1 O5 169.58(10) 3_666 4_565
O2 Fe1 O3 177.74(9) 4_565 3_656
O1 Fe1 O3 89.43(9) . 3_656
O4 Fe1 O3 87.68(9) 3_666 3_656
O5 Fe1 O3 96.08(9) 4_565 3_656
O2 Fe1 O7 95.40(11) 4_565 .
O1 Fe1 O7 175.39(11) . .
O4 Fe1 O7 86.02(11) 3_666 .
O5 Fe1 O7 84.56(11) 4_565 .
O3 Fe1 O7 86.00(10) 3_656 .
O2 P1 O1 110.75(12) . .
O2 P1 O3 108.42(12) . .
O1 P1 O3 112.96(12) . .
O2 P1 C1 109.36(14) . .
O1 P1 C1 106.07(14) . .
O3 P1 C1 109.21(14) . .
O5 P2 O4 115.29(13) . .
O5 P2 O6 108.88(14) . .
O4 P2 O6 110.33(13) . .
O5 P2 C8 111.83(14) . .
O4 P2 C8 105.16(14) . .
O6 P2 C8 104.82(15) . .
P1 O3 Fe1 126.00(13) . 3_656
P2 O5 Fe1 173.12(15) . 4_566
P2 O4 Fe1 139.82(15) . 3_666
P1 O1 Fe1 133.92(13) . .
P1 O2 Fe1 136.56(14) . 4_566
P2 O6 H11 111(3) . .
Fe1 O7 H10 104(5) . .
Fe1 O7 H9 106(5) . .
H10 O7 H9 122(7) . .
C3 C2 C7 118.8(3) . .
C3 C2 C1 118.9(3) . .
C7 C2 C1 122.3(3) . .
C2 C1 P1 114.7(2) . .
C2 C1 H5 112(2) . .
P1 C1 H5 107(2) . .
C2 C1 H6 112(2) . .
P1 C1 H6 108(3) . .
H5 C1 H6 102(4) . .
C6 C7 C2 118.6(3) . .
C6 C7 C8 118.6(3) . .
C2 C7 C8 122.8(3) . .
C4 C3 C2 121.4(3) . .
C4 C3 H1 119(2) . .
C2 C3 H1 120(2) . .
C7 C8 P2 116.1(2) . .
C7 C8 H7 113(2) . .
P2 C8 H7 107(2) . .
C7 C8 H8 112(3) . .
P2 C8 H8 103(3) . .
H7 C8 H8 104(3) . .
C5 C6 C7 122.3(3) . .
C5 C6 H4 120(2) . .
C7 C6 H4 117(2) . .
C6 C5 C4 118.7(3) . .
C6 C5 H3 122(3) . .
C4 C5 H3 119(3) . .
C5 C4 C3 120.2(3) . .
C5 C4 H2 116(3) . .
C3 C4 H2 124(3) . .

loop_
_geom_bond_atom_site_label_1
_geom_bond_atom_site_label_2
_geom_bond_distance
_geom_bond_site_symmetry_2
Fe1 O2 1.959(2) 4_565
Fe1 O1 1.961(2) .
Fe1 O4 1.966(2) 3_666
Fe1 O5 1.975(2) 4_565
Fe1 O3 2.000(2) 3_656
Fe1 O7 2.146(3) .
P1 O2 1.517(2) .
P1 O1 1.530(2) .
P1 O3 1.536(2) .
P1 C1 1.802(3) .
P2 O5 1.504(2) .
P2 O4 1.513(2) .
P2 O6 1.576(3) .
P2 C8 1.800(3) .
O6 H11 0.81(5) .
O7 H10 0.74(7) .
O7 H9 0.75(7) .
C2 C3 1.400(4) .
C2 C7 1.412(4) .
C2 C1 1.510(4) .
C1 H5 1.02(4) .
C1 H6 0.98(5) .
C7 C6 1.402(5) .
C7 C8 1.507(4) .
C3 C4 1.392(5) .
C3 H1 0.89(4) .
C8 H7 1.01(4) .
C8 H8 0.97(4) .
C6 C5 1.386(5) .
C6 H4 0.99(4) .
C5 C4 1.391(5) .
C5 H3 1.09(5) .
C4 H2 0.95(4) .

loop_
_geom_hbond_atom_site_label_D
_geom_hbond_atom_site_label_H
_geom_hbond_atom_site_label_A
_geom_hbond_distance_DH
_geom_hbond_distance_HA
_geom_hbond_distance_DA
_geom_hbond_angle_DHA
_geom_hbond_site_symmetry_A
O7 H10 O2 0.74(7) 2.17(7) 2.852(4) 152(7) 3_656
O7 H9 O1 0.75(7) 2.12(7) 2.802(4) 150(7) 4_565
O6 H11 O3 0.81(5) 1.93(5) 2.735(3) 169(5) 4_566

loop_
_geom_torsion_atom_site_label_1
_geom_torsion_atom_site_label_2
_geom_torsion_atom_site_label_3
_geom_torsion_atom_site_label_4
_geom_torsion
_geom_torsion_site_symmetry_1
_geom_torsion_site_symmetry_2
_geom_torsion_site_symmetry_3
_geom_torsion_site_symmetry_4
O2 P1 O3 Fe1 -45.22(19) . . . 3_656
O1 P1 O3 Fe1 77.92(18) . . . 3_656
C1 P1 O3 Fe1 -164.30(16) . . . 3_656
O5 P2 O4 Fe1 -40.4(3) . . . 3_666
O6 P2 O4 Fe1 83.5(2) . . . 3_666
C8 P2 O4 Fe1 -164.0(2) . . . 3_666
O2 P1 O1 Fe1 156.08(16) . . . .
O3 P1 O1 Fe1 34.2(2) . . . .
C1 P1 O1 Fe1 -85.4(2) . . . .
O1 P1 O2 Fe1 23.1(2) . . . 4_566
O3 P1 O2 Fe1 147.61(18) . . . 4_566
C1 P1 O2 Fe1 -93.4(2) . . . 4_566
C3 C2 C1 P1 -66.1(4) . . . .
C7 C2 C1 P1 115.3(3) . . . .
O2 P1 C1 C2 -41.2(3) . . . .
O1 P1 C1 C2 -160.7(2) . . . .
O3 P1 C1 C2 77.3(2) . . . .
C3 C2 C7 C6 -0.7(4) . . . .
C1 C2 C7 C6 178.0(3) . . . .
C3 C2 C7 C8 -179.9(3) . . . .
C1 C2 C7 C8 -1.3(5) . . . .
C7 C2 C3 C4 -0.1(5) . . . .
C1 C2 C3 C4 -178.7(3) . . . .
C6 C7 C8 P2 87.7(3) . . . .
C2 C7 C8 P2 -93.1(3) . . . .
O5 P2 C8 C7 47.1(3) . . . .
O4 P2 C8 C7 173.0(2) . . . .
O6 P2 C8 C7 -70.7(3) . . . .
C2 C7 C6 C5 0.9(5) . . . .
C8 C7 C6 C5 -179.9(3) . . . .
C7 C6 C5 C4 -0.3(5) . . . .
C6 C5 C4 C3 -0.5(5) . . . .
C2 C3 C4 C5 0.7(5) . . . .
